data_4306105
loop_
_publ_author_name
'Ying-Bing Lu'
'Ming-Sheng Wang'
'Wei-Wei Zhou'
'Gang Xu'
'Guo-Cong Guo'
'Jin-Shun Huang'

_publ_section_title
;
Novel 3-D PtS-like Tetrazolate-Bridged Manganese(II) Complex Exhibiting
Spin-Canted Antiferromagnetism and Field-Induced Spin-Flop Transition
;
_journal_name_full 'Inorganic Chemistry'
_journal_page_first 8935
_journal_page_last 8942
_journal_paper_doi 10.1021/ic801026y
_journal_volume 47
_journal_year 2008
_chemical_formula_moiety Mn(C2N9OH3)
_chemical_formula_sum 'C2 H3 Mn N9 O'
_chemical_formula_weight 224.07
_chemical_melting_point ?
_chemical_name_common Mn(C2N9OH3)
_chemical_name_systematic Mn(C2N9OH3)
_space_group_IT_number 14
_symmetry_cell_setting monoclinic
_symmetry_space_group_name_Hall '-P 2yn'
_symmetry_space_group_name_H-M 'P 1 21/n 1'
_atom_sites_solution_hydrogens geom
_atom_sites_solution_primary direct
_atom_sites_solution_secondary difmap
_audit_creation_method SHELXL-97
_cell_angle_alpha 90.00
_cell_angle_beta 95.12(3)
_cell_angle_gamma 90.00
_cell_formula_units_Z 4
_cell_length_a 6.4123(13)
_cell_length_b 9.7238(19)
_cell_length_c 10.596(2)
_cell_measurement_temperature 293(2)
_cell_volume 658.0(2)
_computing_cell_refinement 'CrystalClear (Rigaku Corp., 2002)'
_computing_data_collection 'CrystalClear (Rigaku Corp., 2002)'
_computing_data_reduction 'CrystalClear (Rigaku Corp., 2002)'
_computing_molecular_graphics 'Bruker SHELXTL'
_computing_publication_material 'Siemens SHELXTL^TM^ 5'
_computing_structure_refinement 'Siemens SHELXTL^TM^ 5'
_computing_structure_solution 'Siemens SHELXTL^TM^ 5'
_diffrn_ambient_temperature 293(2)
_diffrn_measured_fraction_theta_full 0.989
_diffrn_measured_fraction_theta_max 0.989
_diffrn_measurement_device_type 'Rigaku Mercury CCD'
_diffrn_measurement_method \w
_diffrn_radiation_monochromator graphite
_diffrn_radiation_source 'fine-focus sealed tube'
_diffrn_radiation_type MoK\a
_diffrn_radiation_wavelength 0.71073
_diffrn_reflns_av_R_equivalents 0.0275
_diffrn_reflns_av_sigmaI/netI 0.0232
_diffrn_reflns_limit_h_max 7
_diffrn_reflns_limit_h_min -7
_diffrn_reflns_limit_k_max 11
_diffrn_reflns_limit_k_min -11
_diffrn_reflns_limit_l_max 12
_diffrn_reflns_limit_l_min -11
_diffrn_reflns_number 4011
_diffrn_reflns_theta_full 25.34
_diffrn_reflns_theta_max 25.34
_diffrn_reflns_theta_min 3.58
_exptl_absorpt_coefficient_mu 1.978
_exptl_absorpt_correction_T_max 1.0000
_exptl_absorpt_correction_T_min 0.6916
_exptl_absorpt_correction_type multi-scan
_exptl_absorpt_process_details 'Sphere (Rigaku CrystalClear)'
_exptl_crystal_colour colorless
_exptl_crystal_density_diffrn 2.262
_exptl_crystal_density_meas ?
_exptl_crystal_density_method .
_exptl_crystal_description blcok
_exptl_crystal_F_000 444
_exptl_crystal_size_max 0.30
_exptl_crystal_size_mid 0.26
_exptl_crystal_size_min 0.25
_refine_diff_density_max 0.626
_refine_diff_density_min -0.466
_refine_diff_density_rms 0.096
_refine_ls_extinction_coef 0.012(5)
_refine_ls_extinction_expression Fc^*^=kFc[1+0.001xFc^2^\l^3^/sin(2\q)]^-1/4^
_refine_ls_extinction_method SHELXL
_refine_ls_goodness_of_fit_ref 0.972
_refine_ls_hydrogen_treatment constr
_refine_ls_matrix_type full
_refine_ls_number_parameters 125
_refine_ls_number_reflns 1189
_refine_ls_number_restraints 3
_refine_ls_restrained_S_all 0.971
_refine_ls_R_factor_all 0.0351
_refine_ls_R_factor_gt 0.0330
_refine_ls_shift/su_max 0.000
_refine_ls_shift/su_mean 0.000
_refine_ls_structure_factor_coef Fsqd
_refine_ls_weighting_details 'calc w=1/[\s^2^(Fo^2^)+(0.1100P)^2^+0.0000P] where P=(Fo^2^+2Fc^2^)/3'
_refine_ls_weighting_scheme calc
_refine_ls_wR_factor_gt 0.1157
_refine_ls_wR_factor_ref 0.1182
_reflns_number_gt 1120
_reflns_number_total 1189
_reflns_threshold_expression >2sigma(I)
_cod_data_source_file ic801026y_si_002_2.cif
_cod_data_source_block 14
_cod_depositor_comments
;
The following automatic conversions were performed:
'_exptl_absorpt_correction_type' value 'Multi-scan' changed to
'multi-scan' according to
'/home/saulius/struct/CIF-dictionaries/cif_core.dic' dictionary named
'cif_core.dic' version 2.4.1 from 2010-06-29.

Automatic conversion script
Id: cif_fix_enum 1527 2010-12-29 10:47:43Z saulius 

The following automatic conversions were performed:

'_chemical_melting_point' value 'not measured' was changed to '?' -
the value is undefined or not given.

Automatic conversion script
Id: cif_fix_values 1646 2011-03-28 12:23:43Z adriana 
;
_cod_original_cell_volume 658.1(2)
_cod_original_sg_symbol_H-M 'P 1 21/c 1'
_cod_database_code 4306105

loop_
_symmetry_equiv_pos_as_xyz
'x, y, z'
'-x+1/2, y+1/2, -z+1/2'
'-x, -y, -z'
'x-1/2, -y-1/2, z-1/2'

loop_
_atom_site_label
_atom_site_type_symbol
_atom_site_fract_x
_atom_site_fract_y
_atom_site_fract_z
_atom_site_U_iso_or_equiv
_atom_site_adp_type
_atom_site_occupancy
_atom_site_symmetry_multiplicity
_atom_site_calc_flag
_atom_site_refinement_flags
_atom_site_disorder_assembly
_atom_site_disorder_group
Mn1 Mn 0.03219(6) 0.66376(4) 0.86690(3) 0.0124(3) Uani 1 1 d . . .
N1 N 0.3654(4) 0.83637(19) 0.5479(2) 0.0149(5) Uani 1 1 d . . .
N2 N 0.3511(4) 0.9403(2) 0.6314(2) 0.0164(5) Uani 1 1 d . . .
N3 N 0.2743(4) 0.8958(2) 0.7329(2) 0.0181(6) Uani 1 1 d . . .
N4 N 0.2310(4) 0.7601(2) 0.7197(2) 0.0149(5) Uani 1 1 d . . .
N5 N 0.2829(4) 0.5960(2) 0.5617(2) 0.0172(5) Uani 1 1 d . . .
H5A H 0.2818 0.5300 0.6156 0.021 Uiso 1 1 calc R . .
N6 N 0.1922(4) 0.4451(2) 0.3919(2) 0.0174(5) Uani 1 1 d . . .
N7 N 0.2178(4) 0.4496(2) 0.2663(2) 0.0186(6) Uani 1 1 d . . .
N8 N 0.3100(4) 0.5630(2) 0.2383(2) 0.0187(5) Uani 1 1 d . . .
N9 N 0.3512(4) 0.6384(2) 0.3457(2) 0.0157(5) Uani 1 1 d . . .
C1 C 0.2926(4) 0.7275(3) 0.6068(2) 0.0126(6) Uani 1 1 d . . .
C2 C 0.2747(4) 0.5627(2) 0.4359(2) 0.0135(6) Uani 1 1 d . . .
O1W O 0.3183(3) 0.6918(2) 0.9936(2) 0.0220(5) Uani 1 1 d D . .
H1WA H 0.352(6) 0.7646(18) 1.034(3) 0.033 Uiso 1 1 d D . .
H1WB H 0.334(6) 0.627(2) 1.047(3) 0.033 Uiso 1 1 d D . .

loop_
_atom_site_aniso_label
_atom_site_aniso_U_11
_atom_site_aniso_U_22
_atom_site_aniso_U_33
_atom_site_aniso_U_23
_atom_site_aniso_U_13
_atom_site_aniso_U_12
Mn1 0.0180(4) 0.0095(4) 0.0099(4) -0.00055(12) 0.0035(2) 0.00061(13)
N1 0.0201(12) 0.0118(11) 0.0133(12) -0.0008(8) 0.0046(10) -0.0007(8)
N2 0.0216(12) 0.0140(11) 0.0143(12) -0.0027(9) 0.0049(9) -0.0029(9)
N3 0.0261(12) 0.0123(11) 0.0170(12) -0.0025(9) 0.0076(10) -0.0034(9)
N4 0.0215(12) 0.0122(11) 0.0117(11) 0.0000(9) 0.0045(9) -0.0025(9)
N5 0.0317(13) 0.0093(10) 0.0113(11) 0.0003(8) 0.0064(10) -0.0019(10)
N6 0.0218(12) 0.0145(11) 0.0158(12) 0.0004(9) 0.0023(9) -0.0041(9)
N7 0.0243(12) 0.0146(11) 0.0163(12) -0.0008(9) -0.0010(10) -0.0036(9)
N8 0.0269(12) 0.0183(12) 0.0109(11) -0.0017(9) 0.0008(9) -0.0041(9)
N9 0.0216(12) 0.0144(10) 0.0117(11) -0.0030(9) 0.0045(9) -0.0016(9)
C1 0.0135(13) 0.0126(12) 0.0122(13) -0.0005(10) 0.0032(11) -0.0012(10)
C2 0.0156(12) 0.0107(12) 0.0143(13) 0.0006(10) 0.0026(10) 0.0009(10)
O1W 0.0287(12) 0.0183(9) 0.0181(11) -0.0014(8) -0.0032(9) -0.0029(9)

loop_
_atom_type_symbol
_atom_type_description
_atom_type_scat_dispersion_real
_atom_type_scat_dispersion_imag
_atom_type_scat_source
C C 0.0033 0.0016 'International Tables Vol C Tables 4.2.6.8 and 6.1.1.4'
H H 0.0000 0.0000 'International Tables Vol C Tables 4.2.6.8 and 6.1.1.4'
N N 0.0061 0.0033 'International Tables Vol C Tables 4.2.6.8 and 6.1.1.4'
O O 0.0106 0.0060 'International Tables Vol C Tables 4.2.6.8 and 6.1.1.4'
Mn Mn 0.3368 0.7283 'International Tables Vol C Tables 4.2.6.8 and 6.1.1.4'

loop_
_geom_angle_atom_site_label_1
_geom_angle_atom_site_label_2
_geom_angle_atom_site_label_3
_geom_angle
_geom_angle_site_symmetry_1
_geom_angle_site_symmetry_3
_geom_angle_publ_flag
O1W Mn1 N9 110.56(8) . 4_576 ?
O1W Mn1 N1 85.10(9) . 4_576 ?
N9 Mn1 N1 78.90(8) 4_576 4_576 ?
O1W Mn1 N2 81.88(8) . 2_546 ?
N9 Mn1 N2 167.19(9) 4_576 2_546 ?
N1 Mn1 N2 99.78(8) 4_576 2_546 ?
O1W Mn1 N4 83.14(8) . . ?
N9 Mn1 N4 84.03(8) 4_576 . ?
N1 Mn1 N4 154.36(8) 4_576 . ?
N2 Mn1 N4 101.00(8) 2_546 . ?
O1W Mn1 N7 158.10(8) . 3_566 ?
N9 Mn1 N7 91.33(9) 4_576 3_566 ?
N1 Mn1 N7 99.27(9) 4_576 3_566 ?
N2 Mn1 N7 76.24(9) 2_546 3_566 ?
N4 Mn1 N7 100.13(9) . 3_566 ?
C1 N1 N2 103.9(2) . . ?
C1 N1 Mn1 127.14(17) . 4_675 ?
N2 N1 Mn1 128.01(16) . 4_675 ?
N3 N2 N1 110.2(2) . . ?
N3 N2 Mn1 117.18(17) . 2_556 ?
N1 N2 Mn1 132.17(18) . 2_556 ?
N2 N3 N4 109.2(2) . . ?
C1 N4 N3 104.5(2) . . ?
C1 N4 Mn1 137.66(18) . . ?
N3 N4 Mn1 116.62(16) . . ?
C1 N5 C2 124.1(2) . . ?
C1 N5 H5A 118.0 . . ?
C2 N5 H5A 118.0 . . ?
C2 N6 N7 103.8(2) . . ?
N8 N7 N6 110.4(2) . . ?
N8 N7 Mn1 124.73(16) . 3_566 ?
N6 N7 Mn1 116.38(17) . 3_566 ?
N7 N8 N9 109.0(2) . . ?
C2 N9 N8 104.2(2) . . ?
C2 N9 Mn1 128.35(18) . 4_675 ?
N8 N9 Mn1 127.25(17) . 4_675 ?
N4 C1 N1 112.1(2) . . ?
N4 C1 N5 122.1(2) . . ?
N1 C1 N5 125.9(2) . . ?
N6 C2 N9 112.6(2) . . ?
N6 C2 N5 121.7(2) . . ?
N9 C2 N5 125.6(2) . . ?
Mn1 O1W H1WA 125(2) . . ?
Mn1 O1W H1WB 111(2) . . ?
H1WA O1W H1WB 106(2) . . ?

loop_
_geom_bond_atom_site_label_1
_geom_bond_atom_site_label_2
_geom_bond_distance
_geom_bond_site_symmetry_2
_geom_bond_publ_flag
Mn1 O1W 2.192(2) . ?
Mn1 N9 2.247(2) 4_576 ?
Mn1 N1 2.278(3) 4_576 ?
Mn1 N2 2.297(2) 2_546 ?
Mn1 N4 2.300(2) . ?
Mn1 N7 2.318(2) 3_566 ?
N1 C1 1.335(3) . ?
N1 N2 1.352(3) . ?
N1 Mn1 2.278(3) 4_675 ?
N2 N3 1.297(3) . ?
N2 Mn1 2.297(2) 2_556 ?
N3 N4 1.353(4) . ?
N4 C1 1.331(4) . ?
N5 C1 1.364(4) . ?
N5 C2 1.368(3) . ?
N5 H5A 0.8600 . ?
N6 C2 1.327(3) . ?
N6 N7 1.356(4) . ?
N7 N8 1.298(3) . ?
N7 Mn1 2.318(2) 3_566 ?
N8 N9 1.359(3) . ?
N9 C2 1.334(3) . ?
N9 Mn1 2.247(2) 4_675 ?
O1W H1WA 0.844(10) . ?
O1W H1WB 0.846(10) . ?
